data_7221540
loop_
_publ_author_name
'Nayek, Hari Pada'
'Mahato, Mamata'
'Jana, Partha P.'
'Harms, Klaus'

_publ_section_title
;
 Lanthanide (III) Morpholine 4-Dithiocarbamate Complexes: Pr(III)
 Derivative Shows First Example of Polymeric Lanthanide(III)
 Dithiocarbamate
;
_journal_name_full 'RSC Adv.'
_journal_paper_doi 10.1039/C5RA09595F
_journal_year 2015
_chemical_formula_sum 'C28 H34 Cl2 Eu N5 O3 S6'
_chemical_formula_weight 903.82
_space_group_crystal_system triclinic
_space_group_IT_number 2
_space_group_name_Hall '-P 1'
_space_group_name_H-M_alt 'P -1'
_symmetry_space_group_name_Hall '-P 1'
_symmetry_space_group_name_H-M 'P -1'
_atom_sites_solution_hydrogens geom
_audit_creation_method SHELXL-2014/7
_audit_update_record
;
2015-05-21 deposited with the CCDC.
2015-07-13 downloaded from the CCDC.
;
_cell_angle_alpha 78.016(2)
_cell_angle_beta 88.254(2)
_cell_angle_gamma 65.530(2)
_cell_formula_units_Z 2
_cell_length_a 10.6899(5)
_cell_length_b 10.7180(5)
_cell_length_c 16.9914(8)
_cell_measurement_reflns_used 28817
_cell_measurement_temperature 100(2)
_cell_measurement_theta_max 25.308
_cell_measurement_theta_min 2.225
_cell_volume 1729.92(14)
_computing_structure_refinement 'SHELXL-2014/7 (Sheldrick, 2014)'
_diffrn_ambient_temperature 100(2)
_diffrn_measured_fraction_theta_full 0.996
_diffrn_measured_fraction_theta_max 0.995
_diffrn_measurement_device_type 'Xcalibur, Eos'
_diffrn_measurement_method '\w scans'
_diffrn_radiation_type MoK\a
_diffrn_radiation_wavelength 0.71073
_diffrn_reflns_av_R_equivalents 0.0265
_diffrn_reflns_av_unetI/netI 0.0210
_diffrn_reflns_laue_measured_fraction_full 0.996
_diffrn_reflns_laue_measured_fraction_max 0.995
_diffrn_reflns_limit_h_max 12
_diffrn_reflns_limit_h_min -12
_diffrn_reflns_limit_k_max 12
_diffrn_reflns_limit_k_min -12
_diffrn_reflns_limit_l_max 20
_diffrn_reflns_limit_l_min -20
_diffrn_reflns_number 28817
_diffrn_reflns_point_group_measured_fraction_full 0.996
_diffrn_reflns_point_group_measured_fraction_max 0.995
_diffrn_reflns_theta_full 25.242
_diffrn_reflns_theta_max 25.308
_diffrn_reflns_theta_min 2.225
_diffrn_source 'fine-focus sealed tube'
_exptl_absorpt_coefficient_mu 2.369
_exptl_absorpt_correction_type none
_exptl_crystal_colour orange
_exptl_crystal_density_diffrn 1.735
_exptl_crystal_description block
_exptl_crystal_F_000 908
_exptl_crystal_size_max 0.280
_exptl_crystal_size_mid 0.140
_exptl_crystal_size_min 0.090
_refine_diff_density_max 0.665
_refine_diff_density_min -0.373
_refine_diff_density_rms 0.084
_refine_ls_extinction_method none
_refine_ls_goodness_of_fit_ref 1.060
_refine_ls_hydrogen_treatment constr
_refine_ls_matrix_type full
_refine_ls_number_parameters 461
_refine_ls_number_reflns 6276
_refine_ls_number_restraints 252
_refine_ls_restrained_S_all 1.048
_refine_ls_R_factor_all 0.0207
_refine_ls_R_factor_gt 0.0188
_refine_ls_shift/su_max 0.001
_refine_ls_shift/su_mean 0.000
_refine_ls_structure_factor_coef Fsqd
_refine_ls_weighting_details 'w=1/[\s^2^(Fo^2^)+(0.0228P)^2^+2.0238P] where P=(Fo^2^+2Fc^2^)/3'
_refine_ls_weighting_scheme calc
_refine_ls_wR_factor_gt 0.0480
_refine_ls_wR_factor_ref 0.0489
_reflns_Friedel_coverage 0.000
_reflns_number_gt 5944
_reflns_number_total 6276
_reflns_threshold_expression 'I > 2\s(I)'
_cod_data_source_file c5ra09595f2.cif
_cod_data_source_block 3
_cod_database_code 7221540
_shelx_shelxl_version_number 2014/7
_shelx_space_group_comment
;
The symmetry employed for this shelxl refinement is uniquely defined
by the following loop, which should always be used as a source of
symmetry information in preference to the above space-group names.
They are only intended as comments.
;
_shelx_estimated_absorpt_t_min 0.557
_shelx_estimated_absorpt_t_max 0.815

loop_
_space_group_symop_operation_xyz
'x, y, z'
'-x, -y, -z'

loop_
_atom_site_label
_atom_site_type_symbol
_atom_site_fract_x
_atom_site_fract_y
_atom_site_fract_z
_atom_site_U_iso_or_equiv
_atom_site_adp_type
_atom_site_occupancy
_atom_site_site_symmetry_order
_atom_site_calc_flag
_atom_site_refinement_flags_posn
_atom_site_refinement_flags_adp
_atom_site_refinement_flags_occupancy
_atom_site_disorder_assembly
_atom_site_disorder_group
Eu1 Eu 0.63828(2) 0.26738(2) 0.27846(2) 0.01067(4) Uani 1 1 d . . . . .
N1 N 0.7960(2) 0.3982(2) 0.23644(11) 0.0142(4) Uani 1 1 d . . . . .
C2 C 0.9281(2) 0.3226(2) 0.22006(13) 0.0135(5) Uani 1 1 d . . . . .
C3 C 0.9629(2) 0.1859(2) 0.20305(13) 0.0126(5) Uani 1 1 d . . . . .
N2 N 0.8631(2) 0.1366(2) 0.20964(11) 0.0142(4) Uani 1 1 d . . . . .
C5 C 0.8957(3) 0.0123(3) 0.19136(15) 0.0194(5) Uani 1 1 d . . . . .
H5 H 0.8266 -0.0221 0.1940 0.023 Uiso 1 1 calc R U . . .
C6 C 1.0248(3) -0.0701(3) 0.16870(17) 0.0244(6) Uani 1 1 d . . . . .
H6 H 1.0427 -0.1586 0.1569 0.029 Uiso 1 1 calc R U . . .
C7 C 1.1262(3) -0.0221(3) 0.16351(16) 0.0218(6) Uani 1 1 d . . . . .
H7 H 1.2155 -0.0774 0.1489 0.026 Uiso 1 1 calc R U . . .
C8 C 1.0959(2) 0.1101(3) 0.18016(14) 0.0162(5) Uani 1 1 d . . . . .
C9 C 1.1971(3) 0.1664(3) 0.17741(15) 0.0196(5) Uani 1 1 d . . . . .
H9 H 1.2867 0.1151 0.1615 0.024 Uiso 1 1 calc R U . . .
C10 C 1.1671(3) 0.2907(3) 0.19699(14) 0.0181(5) Uani 1 1 d . . . . .
H10 H 1.2367 0.3242 0.1968 0.022 Uiso 1 1 calc R U . . .
C11 C 1.0312(3) 0.3730(3) 0.21815(14) 0.0157(5) Uani 1 1 d . . . . .
C12 C 0.9943(3) 0.5049(3) 0.23751(15) 0.0198(5) Uani 1 1 d . . . . .
H12 H 1.0618 0.5404 0.2399 0.024 Uiso 1 1 calc R U . . .
C13 C 0.8610(3) 0.5816(3) 0.25284(15) 0.0208(5) Uani 1 1 d . . . . .
H13 H 0.8343 0.6715 0.2649 0.025 Uiso 1 1 calc R U . . .
C14 C 0.7646(3) 0.5249(3) 0.25046(14) 0.0179(5) Uani 1 1 d . . . . .
H14 H 0.6716 0.5802 0.2594 0.021 Uiso 1 1 calc R U . . .
S1 S 0.42252(6) 0.53103(6) 0.19774(3) 0.01503(12) Uani 1 1 d . . . . .
S2 S 0.52523(6) 0.27882(6) 0.12703(3) 0.01456(12) Uani 1 1 d . . . . .
C15 C 0.4182(2) 0.4539(2) 0.11915(14) 0.0114(4) Uani 1 1 d . . . . .
N3 N 0.3343(2) 0.5265(2) 0.05329(12) 0.0139(4) Uani 1 1 d . . . . .
C17 C 0.3202(3) 0.4644(3) -0.01350(14) 0.0158(5) Uani 1 1 d . . . . .
H17A H 0.3824 0.3631 -0.0022 0.019 Uiso 1 1 calc R U . . .
H17B H 0.3462 0.5104 -0.0640 0.019 Uiso 1 1 calc R U . . .
C18 C 0.1724(3) 0.4841(3) -0.02291(15) 0.0182(5) Uani 1 1 d . . . . .
H18A H 0.1618 0.4450 -0.0689 0.022 Uiso 1 1 calc R U . . .
H18B H 0.1493 0.4321 0.0263 0.022 Uiso 1 1 calc R U . . .
O19 O 0.07975(18) 0.62935(18) -0.03633(10) 0.0198(4) Uani 1 1 d . . . . .
C20 C 0.0927(3) 0.6896(3) 0.02806(15) 0.0197(5) Uani 1 1 d . . . . .
H20A H 0.0660 0.6432 0.0782 0.024 Uiso 1 1 calc R U . . .
H20B H 0.0288 0.7903 0.0165 0.024 Uiso 1 1 calc R U . . .
C21 C 0.2383(2) 0.6750(2) 0.04099(15) 0.0159(5) Uani 1 1 d . . . . .
H21A H 0.2623 0.7299 -0.0066 0.019 Uiso 1 1 calc R U . . .
H21B H 0.2449 0.7120 0.0887 0.019 Uiso 1 1 calc R U . . .
S3 S 0.42935(6) 0.21463(6) 0.36647(4) 0.01776(13) Uani 1 1 d . . . . .
S4 S 0.65119(6) -0.01181(6) 0.30563(4) 0.01760(13) Uani 1 1 d . . . . .
C22 C 0.5081(3) 0.0409(3) 0.36176(14) 0.0159(5) Uani 1 1 d . . . . .
N4 N 0.4630(2) -0.0517(2) 0.40136(13) 0.0193(5) Uani 1 1 d . . . . .
C24 C 0.3337(3) -0.0118(3) 0.44256(15) 0.0205(5) Uani 1 1 d . . . . .
H24A H 0.3035 0.0844 0.4519 0.025 Uiso 1 1 calc R U . . .
H24B H 0.3470 -0.0771 0.4954 0.025 Uiso 1 1 calc R U . . .
C25 C 0.2264(3) -0.0180(3) 0.38924(16) 0.0231(6) Uani 1 1 d . . . . .
H25A H 0.1394 0.0045 0.4169 0.028 Uiso 1 1 calc R U . . .
H25B H 0.2084 0.0536 0.3386 0.028 Uiso 1 1 calc R U . . .
O26 O 0.2699(2) -0.1534(2) 0.37055(12) 0.0261(4) Uani 1 1 d . . . . .
C27 C 0.3990(3) -0.1949(3) 0.33451(17) 0.0263(6) Uani 1 1 d . . . . .
H27A H 0.3893 -0.1296 0.2821 0.032 Uiso 1 1 calc R U . . .
H27B H 0.4270 -0.2901 0.3242 0.032 Uiso 1 1 calc R U . . .
C28 C 0.5092(3) -0.1948(3) 0.38826(17) 0.0239(6) Uani 1 1 d . . . . .
H28A H 0.5222 -0.2620 0.4403 0.029 Uiso 1 1 calc R U . . .
H28B H 0.5979 -0.2227 0.3621 0.029 Uiso 1 1 calc R U . . .
S5 S 0.84351(6) 0.15254(6) 0.40386(3) 0.01373(12) Uani 1 1 d . . . . .
S6 S 0.59988(6) 0.42015(6) 0.40282(3) 0.01507(12) Uani 1 1 d . . . . .
C29 C 0.7646(3) 0.3049(2) 0.43904(14) 0.0161(5) Uani 1 1 d . . . . .
N5A N 0.8262(11) 0.3273(10) 0.4975(6) 0.0223(16) Uani 0.65 1 d . U P A 1
C31 C 0.9814(8) 0.2532(8) 0.5116(4) 0.0360(17) Uani 0.65 1 d . U P A 1
H31A H 1.0260 0.3121 0.4821 0.043 Uiso 0.65 1 calc R U P A 1
H31B H 1.0178 0.1624 0.4945 0.043 Uiso 0.65 1 calc R U P A 1
C32 C 1.0040(5) 0.2314(5) 0.6024(3) 0.0348(11) Uani 0.65 1 d . U P A 1
H32A H 0.9557 0.1750 0.6302 0.042 Uiso 0.65 1 calc R U P A 1
H32B H 1.1035 0.1782 0.6180 0.042 Uiso 0.65 1 calc R U P A 1
O33 O 0.9546(3) 0.3619(3) 0.6278(2) 0.0374(8) Uani 0.65 1 d . U P A 1
C34 C 0.8103(5) 0.4345(5) 0.6082(3) 0.0349(11) Uani 0.65 1 d . U P A 1
H34A H 0.7643 0.3838 0.6444 0.042 Uiso 0.65 1 calc R U P A 1
H34B H 0.7793 0.5285 0.6207 0.042 Uiso 0.65 1 calc R U P A 1
C35 C 0.7655(7) 0.4517(7) 0.5333(4) 0.0284(13) Uani 0.65 1 d . U P A 1
H35A H 0.7838 0.5284 0.4991 0.034 Uiso 0.65 1 calc R U P A 1
H35B H 0.6644 0.4825 0.5321 0.034 Uiso 0.65 1 calc R U P A 1
N5B N 0.841(2) 0.345(2) 0.4833(12) 0.026(3) Uani 0.35 1 d . U P A 2
C31A C 0.9686(15) 0.2304(15) 0.5385(8) 0.025(2) Uani 0.35 1 d . U P A 2
H31C H 0.9447 0.2058 0.5946 0.030 Uiso 0.35 1 calc R U P A 2
H31D H 1.0137 0.1445 0.5167 0.030 Uiso 0.35 1 calc R U P A 2
C32A C 1.0511(8) 0.3111(9) 0.5317(6) 0.0321(16) Uani 0.35 1 d . U P A 2
H32C H 1.1457 0.2490 0.5550 0.039 Uiso 0.35 1 calc R U P A 2
H32D H 1.0567 0.3496 0.4741 0.039 Uiso 0.35 1 calc R U P A 2
O33A O 0.9910(6) 0.4242(6) 0.5734(4) 0.0337(12) Uani 0.35 1 d . U P A 2
C34A C 0.8555(9) 0.5184(9) 0.5348(6) 0.0316(15) Uani 0.35 1 d . U P A 2
H34C H 0.8025 0.5727 0.5744 0.038 Uiso 0.35 1 calc R U P A 2
H34D H 0.8688 0.5862 0.4898 0.038 Uiso 0.35 1 calc R U P A 2
C35A C 0.7881(14) 0.4759(13) 0.5099(7) 0.027(2) Uani 0.35 1 d . U P A 2
H35C H 0.7318 0.5493 0.4635 0.032 Uiso 0.35 1 calc R U P A 2
H35D H 0.7235 0.4688 0.5517 0.032 Uiso 0.35 1 calc R U P A 2
C100 C 0.5801(3) 0.9483(3) 0.10019(16) 0.0216(5) Uani 1 1 d . . . . .
H10A H 0.5995 0.9654 0.1526 0.026 Uiso 1 1 calc R U . . .
H10B H 0.5111 1.0376 0.0682 0.026 Uiso 1 1 calc R U . . .
Cl1 Cl 0.51235(7) 0.82049(6) 0.11677(4) 0.02219(13) Uani 1 1 d . . . . .
Cl2 Cl 0.73335(7) 0.89287(8) 0.04850(4) 0.03148(16) Uani 1 1 d . . . . .

loop_
_atom_site_aniso_label
_atom_site_aniso_U_11
_atom_site_aniso_U_22
_atom_site_aniso_U_33
_atom_site_aniso_U_23
_atom_site_aniso_U_13
_atom_site_aniso_U_12
Eu1 0.00890(7) 0.01233(6) 0.01052(6) -0.00378(4) 0.00093(4) -0.00359(5)
N1 0.0156(11) 0.0151(10) 0.0108(10) -0.0019(8) 0.0005(8) -0.0058(8)
C2 0.0143(12) 0.0184(12) 0.0068(11) 0.0002(9) -0.0024(9) -0.0070(10)
C3 0.0114(12) 0.0184(12) 0.0070(10) -0.0014(9) -0.0009(9) -0.0057(10)
N2 0.0139(10) 0.0192(10) 0.0116(10) -0.0059(8) 0.0019(8) -0.0078(8)
C5 0.0180(13) 0.0243(13) 0.0214(13) -0.0123(10) 0.0059(10) -0.0112(11)
C6 0.0233(15) 0.0249(14) 0.0298(15) -0.0178(12) 0.0082(11) -0.0095(12)
C7 0.0139(13) 0.0276(14) 0.0227(13) -0.0116(11) 0.0076(10) -0.0049(11)
C8 0.0107(12) 0.0250(13) 0.0113(11) -0.0023(9) 0.0004(9) -0.0064(10)
C9 0.0117(12) 0.0288(14) 0.0145(12) 0.0000(10) 0.0009(9) -0.0069(11)
C10 0.0152(13) 0.0288(14) 0.0120(12) 0.0028(10) -0.0012(9) -0.0140(11)
C11 0.0182(13) 0.0217(12) 0.0080(11) 0.0018(9) -0.0031(9) -0.0112(10)
C12 0.0248(14) 0.0250(13) 0.0146(12) -0.0008(10) -0.0028(10) -0.0168(11)
C13 0.0290(15) 0.0183(12) 0.0187(13) -0.0046(10) 0.0014(11) -0.0131(11)
C14 0.0211(13) 0.0165(12) 0.0154(12) -0.0040(9) 0.0016(10) -0.0070(10)
S1 0.0155(3) 0.0144(3) 0.0144(3) -0.0069(2) -0.0017(2) -0.0035(2)
S2 0.0152(3) 0.0120(3) 0.0150(3) -0.0053(2) -0.0023(2) -0.0029(2)
C15 0.0082(11) 0.0150(11) 0.0136(11) -0.0058(9) 0.0026(9) -0.0061(9)
N3 0.0131(10) 0.0139(10) 0.0134(10) -0.0049(8) -0.0011(8) -0.0033(8)
C17 0.0161(13) 0.0177(12) 0.0129(12) -0.0069(9) -0.0003(9) -0.0046(10)
C18 0.0209(14) 0.0205(12) 0.0153(12) -0.0019(10) -0.0025(10) -0.0112(11)
O19 0.0152(9) 0.0246(9) 0.0152(9) -0.0020(7) -0.0049(7) -0.0047(7)
C20 0.0162(13) 0.0223(13) 0.0155(12) -0.0025(10) -0.0009(10) -0.0036(10)
C21 0.0156(13) 0.0132(11) 0.0158(12) -0.0043(9) -0.0006(10) -0.0023(10)
S3 0.0163(3) 0.0163(3) 0.0224(3) -0.0082(2) 0.0085(2) -0.0071(2)
S4 0.0166(3) 0.0142(3) 0.0213(3) -0.0058(2) 0.0071(2) -0.0052(2)
C22 0.0159(12) 0.0185(12) 0.0125(11) -0.0033(9) 0.0010(9) -0.0063(10)
N4 0.0198(12) 0.0169(10) 0.0196(11) -0.0030(8) 0.0048(9) -0.0068(9)
C24 0.0205(14) 0.0243(13) 0.0177(13) -0.0042(10) 0.0068(10) -0.0108(11)
C25 0.0218(14) 0.0228(13) 0.0197(13) -0.0043(10) 0.0038(11) -0.0047(11)
O26 0.0239(10) 0.0273(10) 0.0289(10) -0.0106(8) 0.0037(8) -0.0103(8)
C27 0.0269(15) 0.0208(13) 0.0288(15) -0.0083(11) 0.0065(12) -0.0065(12)
C28 0.0220(14) 0.0145(12) 0.0302(15) 0.0001(11) 0.0050(11) -0.0054(11)
S5 0.0125(3) 0.0126(3) 0.0128(3) -0.0043(2) -0.0008(2) -0.0011(2)
S6 0.0107(3) 0.0160(3) 0.0148(3) -0.0064(2) -0.0008(2) -0.0004(2)
C29 0.0126(12) 0.0171(12) 0.0149(12) -0.0061(9) 0.0003(9) -0.0014(10)
N5A 0.012(3) 0.019(3) 0.034(3) -0.016(2) -0.005(2) 0.0005(17)
C31 0.018(2) 0.035(3) 0.044(3) -0.027(3) -0.019(3) 0.009(2)
C32 0.021(2) 0.029(2) 0.043(2) -0.0250(18) -0.0230(18) 0.0102(17)
O33 0.0280(16) 0.0294(16) 0.0457(19) -0.0259(14) -0.0219(14) 0.0069(13)
C34 0.024(2) 0.028(2) 0.040(2) -0.0269(18) -0.0174(17) 0.0106(17)
C35 0.015(2) 0.029(3) 0.046(3) -0.028(2) 0.002(2) -0.0045(18)
N5B 0.013(4) 0.024(4) 0.038(5) -0.020(3) -0.008(4) 0.000(3)
C31A 0.013(3) 0.024(3) 0.034(4) -0.014(3) -0.005(3) 0.000(2)
C32A 0.019(3) 0.030(3) 0.043(3) -0.018(3) -0.008(3) 0.000(2)
O33A 0.022(2) 0.032(2) 0.048(3) -0.025(2) -0.008(2) -0.005(2)
C34A 0.021(3) 0.029(3) 0.045(3) -0.019(3) -0.005(3) -0.005(2)
C35A 0.019(3) 0.023(3) 0.035(4) -0.017(3) -0.007(3) 0.001(3)
C100 0.0236(14) 0.0222(13) 0.0239(14) -0.0107(11) 0.0037(11) -0.0117(11)
Cl1 0.0211(3) 0.0204(3) 0.0268(3) -0.0093(2) 0.0052(3) -0.0087(3)
Cl2 0.0206(3) 0.0392(4) 0.0355(4) -0.0086(3) 0.0060(3) -0.0133(3)

loop_
_atom_type_symbol
_atom_type_description
_atom_type_scat_dispersion_real
_atom_type_scat_dispersion_imag
_atom_type_scat_source
C C 0.0033 0.0016 'International Tables Vol C Tables 4.2.6.8 and 6.1.1.4'
H H 0.0000 0.0000 'International Tables Vol C Tables 4.2.6.8 and 6.1.1.4'
N N 0.0061 0.0033 'International Tables Vol C Tables 4.2.6.8 and 6.1.1.4'
O O 0.0106 0.0060 'International Tables Vol C Tables 4.2.6.8 and 6.1.1.4'
S S 0.1246 0.1234 'International Tables Vol C Tables 4.2.6.8 and 6.1.1.4'
Cl Cl 0.1484 0.1585 'International Tables Vol C Tables 4.2.6.8 and 6.1.1.4'
Eu Eu -0.1578 3.6682 'International Tables Vol C Tables 4.2.6.8 and 6.1.1.4'

loop_
_geom_angle_atom_site_label_1
_geom_angle_atom_site_label_2
_geom_angle_atom_site_label_3
_geom_angle
N1 Eu1 N2 62.96(6)
N1 Eu1 S5 76.26(4)
N2 Eu1 S5 76.04(4)
N1 Eu1 S2 101.86(4)
N2 Eu1 S2 79.65(4)
S5 Eu1 S2 153.500(17)
N1 Eu1 S3 154.64(4)
N2 Eu1 S3 140.31(5)
S5 Eu1 S3 97.755(19)
S2 Eu1 S3 94.199(19)
N1 Eu1 S6 78.44(4)
N2 Eu1 S6 129.35(4)
S5 Eu1 S6 63.334(17)
S2 Eu1 S6 142.872(17)
S3 Eu1 S6 76.924(18)
N1 Eu1 S4 139.55(5)
N2 Eu1 S4 78.11(4)
S5 Eu1 S4 84.453(18)
S2 Eu1 S4 80.351(18)
S3 Eu1 S4 62.212(17)
S6 Eu1 S4 123.511(18)
N1 Eu1 S1 83.54(5)
N2 Eu1 S1 122.42(4)
S5 Eu1 S1 141.763(17)
S2 Eu1 S1 62.251(16)
S3 Eu1 S1 86.819(18)
S6 Eu1 S1 81.127(17)
S4 Eu1 S1 129.579(18)
N1 Eu1 C29 70.66(6)
N2 Eu1 C29 101.08(6)
S5 Eu1 C29 32.01(4)
S2 Eu1 C29 170.66(4)
S3 Eu1 C29 91.07(5)
S6 Eu1 C29 31.88(4)
S4 Eu1 C29 108.95(4)
S1 Eu1 C29 110.45(4)
C14 N1 C2 117.6(2)
C14 N1 Eu1 121.52(16)
C2 N1 Eu1 118.57(15)
N1 C2 C11 122.8(2)
N1 C2 C3 118.1(2)
C11 C2 C3 119.1(2)
N2 C3 C8 122.9(2)
N2 C3 C2 117.8(2)
C8 C3 C2 119.3(2)
C5 N2 C3 116.9(2)
C5 N2 Eu1 123.47(16)
C3 N2 Eu1 118.80(15)
N2 C5 C6 124.0(2)
N2 C5 H5 118.0
C6 C5 H5 118.0
C7 C6 C5 119.2(2)
C7 C6 H6 120.4
C5 C6 H6 120.4
C6 C7 C8 119.0(2)
C6 C7 H7 120.5
C8 C7 H7 120.5
C7 C8 C3 117.9(2)
C7 C8 C9 122.3(2)
C3 C8 C9 119.8(2)
C10 C9 C8 121.1(2)
C10 C9 H9 119.5
C8 C9 H9 119.5
C9 C10 C11 120.6(2)
C9 C10 H10 119.7
C11 C10 H10 119.7
C12 C11 C2 117.4(2)
C12 C11 C10 122.6(2)
C2 C11 C10 120.0(2)
C13 C12 C11 119.7(2)
C13 C12 H12 120.1
C11 C12 H12 120.1
C12 C13 C14 118.7(2)
C12 C13 H13 120.7
C14 C13 H13 120.7
N1 C14 C13 123.7(2)
N1 C14 H14 118.1
C13 C14 H14 118.1
C15 S1 Eu1 88.68(8)
C15 S2 Eu1 90.57(8)
N3 C15 S1 121.45(17)
N3 C15 S2 120.10(17)
S1 C15 S2 118.45(13)
C15 N3 C21 124.42(19)
C15 N3 C17 123.86(19)
C21 N3 C17 111.60(18)
N3 C17 C18 109.12(19)
N3 C17 H17A 109.9
C18 C17 H17A 109.9
N3 C17 H17B 109.9
C18 C17 H17B 109.9
H17A C17 H17B 108.3
O19 C18 C17 111.1(2)
O19 C18 H18A 109.4
C17 C18 H18A 109.4
O19 C18 H18B 109.4
C17 C18 H18B 109.4
H18A C18 H18B 108.0
C20 O19 C18 111.16(18)
O19 C20 C21 112.1(2)
O19 C20 H20A 109.2
C21 C20 H20A 109.2
O19 C20 H20B 109.2
C21 C20 H20B 109.2
H20A C20 H20B 107.9
N3 C21 C20 109.3(2)
N3 C21 H21A 109.8
C20 C21 H21A 109.8
N3 C21 H21B 109.8
C20 C21 H21B 109.8
H21A C21 H21B 108.3
C22 S3 Eu1 90.64(9)
C22 S4 Eu1 88.98(8)
N4 C22 S3 121.42(19)
N4 C22 S4 120.63(18)
S3 C22 S4 117.93(14)
C22 N4 C28 123.7(2)
C22 N4 C24 123.3(2)
C28 N4 C24 110.4(2)
N4 C24 C25 107.8(2)
N4 C24 H24A 110.1
C25 C24 H24A 110.1
N4 C24 H24B 110.1
C25 C24 H24B 110.1
H24A C24 H24B 108.5
O26 C25 C24 111.8(2)
O26 C25 H25A 109.3
C24 C25 H25A 109.3
O26 C25 H25B 109.3
C24 C25 H25B 109.3
H25A C25 H25B 107.9
C27 O26 C25 111.8(2)
O26 C27 C28 111.3(2)
O26 C27 H27A 109.4
C28 C27 H27A 109.4
O26 C27 H27B 109.4
C28 C27 H27B 109.4
H27A C27 H27B 108.0
N4 C28 C27 107.2(2)
N4 C28 H28A 110.3
C27 C28 H28A 110.3
N4 C28 H28B 110.3
C27 C28 H28B 110.3
H28A C28 H28B 108.5
C29 S5 Eu1 88.60(8)
C29 S6 Eu1 86.88(8)
N5A C29 S6 120.5(5)
N5B C29 S6 120.2(9)
N5A C29 S5 120.2(5)
N5B C29 S5 119.6(9)
S6 C29 S5 119.08(14)
N5A C29 Eu1 172.0(4)
N5B C29 Eu1 157.2(8)
S6 C29 Eu1 61.24(7)
S5 C29 Eu1 59.38(7)
C29 N5A C35 124.2(8)
C29 N5A C31 119.7(9)
C35 N5A C31 112.9(8)
N5A C31 C32 103.3(6)
N5A C31 H31A 111.1
C32 C31 H31A 111.1
N5A C31 H31B 111.1
C32 C31 H31B 111.1
H31A C31 H31B 109.1
O33 C32 C31 111.8(5)
O33 C32 H32A 109.3
C31 C32 H32A 109.3
O33 C32 H32B 109.3
C31 C32 H32B 109.3
H32A C32 H32B 107.9
C34 O33 C32 108.7(3)
C35 C34 O33 117.9(5)
C35 C34 H34A 107.8
O33 C34 H34A 107.8
C35 C34 H34B 107.8
O33 C34 H34B 107.8
H34A C34 H34B 107.2
C34 C35 N5A 115.7(6)
C34 C35 H35A 108.3
N5A C35 H35A 108.3
C34 C35 H35B 108.3
N5A C35 H35B 108.3
H35A C35 H35B 107.4
C29 N5B C35A 124.0(15)
C29 N5B C31A 119.5(16)
C35A N5B C31A 111.7(16)
C32A C31A N5B 97.1(12)
C32A C31A H31C 112.3
N5B C31A H31C 112.3
C32A C31A H31D 112.3
N5B C31A H31D 112.3
H31C C31A H31D 109.9
O33A C32A C31A 110.4(8)
O33A C32A H32C 109.6
C31A C32A H32C 109.6
O33A C32A H32D 109.6
C31A C32A H32D 109.6
H32C C32A H32D 108.1
C32A O33A C34A 108.4(6)
C35A C34A O33A 120.7(9)
C35A C34A H34C 107.1
O33A C34A H34C 107.1
C35A C34A H34D 107.2
O33A C34A H34D 107.1
H34C C34A H34D 106.8
C34A C35A N5B 123.4(13)
C34A C35A H35C 106.5
N5B C35A H35C 106.5
C34A C35A H35D 106.5
N5B C35A H35D 106.5
H35C C35A H35D 106.5
Cl1 C100 Cl2 111.00(14)
Cl1 C100 H10A 109.4
Cl2 C100 H10A 109.4
Cl1 C100 H10B 109.4
Cl2 C100 H10B 109.4
H10A C100 H10B 108.0

loop_
_geom_bond_atom_site_label_1
_geom_bond_atom_site_label_2
_geom_bond_distance
Eu1 N1 2.605(2)
Eu1 N2 2.613(2)
Eu1 S5 2.7977(6)
Eu1 S2 2.8340(6)
Eu1 S3 2.8348(6)
Eu1 S6 2.8533(6)
Eu1 S4 2.8766(6)
Eu1 S1 2.8930(6)
Eu1 C29 3.250(2)
N1 C14 1.329(3)
N1 C2 1.360(3)
C2 C11 1.410(3)
C2 C3 1.445(3)
C3 N2 1.365(3)
C3 C8 1.405(3)
N2 C5 1.331(3)
C5 C6 1.390(4)
C5 H5 0.9500
C6 C7 1.372(4)
C6 H6 0.9500
C7 C8 1.405(4)
C7 H7 0.9500
C8 C9 1.436(4)
C9 C10 1.346(4)
C9 H9 0.9500
C10 C11 1.435(4)
C10 H10 0.9500
C11 C12 1.409(4)
C12 C13 1.367(4)
C12 H12 0.9500
C13 C14 1.401(4)
C13 H13 0.9500
C14 H14 0.9500
S1 C15 1.722(2)
S2 C15 1.725(2)
C15 N3 1.335(3)
N3 C21 1.467(3)
N3 C17 1.469(3)
C17 C18 1.514(3)
C17 H17A 0.9900
C17 H17B 0.9900
C18 O19 1.431(3)
C18 H18A 0.9900
C18 H18B 0.9900
O19 C20 1.417(3)
C20 C21 1.516(3)
C20 H20A 0.9900
C20 H20B 0.9900
C21 H21A 0.9900
C21 H21B 0.9900
S3 C22 1.715(2)
S4 C22 1.729(2)
C22 N4 1.330(3)
N4 C28 1.468(3)
N4 C24 1.470(3)
C24 C25 1.513(4)
C24 H24A 0.9900
C24 H24B 0.9900
C25 O26 1.431(3)
C25 H25A 0.9900
C25 H25B 0.9900
O26 C27 1.425(3)
C27 C28 1.513(4)
C27 H27A 0.9900
C27 H27B 0.9900
C28 H28A 0.9900
C28 H28B 0.9900
S5 C29 1.723(2)
S6 C29 1.719(2)
C29 N5A 1.321(12)
C29 N5B 1.38(2)
N5A C35 1.472(11)
N5A C31 1.514(15)
C31 C32 1.522(7)
C31 H31A 0.9900
C31 H31B 0.9900
C32 O33 1.431(5)
C32 H32A 0.9900
C32 H32B 0.9900
O33 C34 1.423(5)
C34 C35 1.322(8)
C34 H34A 0.9900
C34 H34B 0.9900
C35 H35A 0.9900
C35 H35B 0.9900
N5B C35A 1.44(2)
N5B C31A 1.57(3)
C31A C32A 1.457(17)
C31A H31C 0.9900
C31A H31D 0.9900
C32A O33A 1.437(10)
C32A H32C 0.9900
C32A H32D 0.9900
O33A C34A 1.455(10)
C34A C35A 1.130(16)
C34A H34C 0.9900
C34A H34D 0.9900
C35A H35C 0.9900
C35A H35D 0.9900
C100 Cl1 1.769(3)
C100 Cl2 1.770(3)
C100 H10A 0.9900
C100 H10B 0.9900

loop_
_geom_torsion_atom_site_label_1
_geom_torsion_atom_site_label_2
_geom_torsion_atom_site_label_3
_geom_torsion_atom_site_label_4
_geom_torsion
C14 N1 C2 C11 0.5(3)
Eu1 N1 C2 C11 -162.50(17)
C14 N1 C2 C3 -178.7(2)
Eu1 N1 C2 C3 18.3(3)
N1 C2 C3 N2 -4.2(3)
C11 C2 C3 N2 176.5(2)
N1 C2 C3 C8 175.4(2)
C11 C2 C3 C8 -3.9(3)
C8 C3 N2 C5 -1.6(3)
C2 C3 N2 C5 178.0(2)
C8 C3 N2 Eu1 168.58(17)
C2 C3 N2 Eu1 -11.8(3)
C3 N2 C5 C6 2.0(4)
Eu1 N2 C5 C6 -167.7(2)
N2 C5 C6 C7 -0.8(4)
C5 C6 C7 C8 -0.9(4)
C6 C7 C8 C3 1.2(4)
C6 C7 C8 C9 178.9(2)
N2 C3 C8 C7 0.0(3)
C2 C3 C8 C7 -179.6(2)
N2 C3 C8 C9 -177.7(2)
C2 C3 C8 C9 2.7(3)
C7 C8 C9 C10 -177.1(2)
C3 C8 C9 C10 0.5(4)
C8 C9 C10 C11 -2.5(4)
N1 C2 C11 C12 2.7(3)
C3 C2 C11 C12 -178.1(2)
N1 C2 C11 C10 -177.3(2)
C3 C2 C11 C10 2.0(3)
C9 C10 C11 C12 -178.7(2)
C9 C10 C11 C2 1.2(3)
C2 C11 C12 C13 -3.5(3)
C10 C11 C12 C13 176.4(2)
C11 C12 C13 C14 1.3(4)
C2 N1 C14 C13 -3.0(3)
Eu1 N1 C14 C13 159.50(19)
C12 C13 C14 N1 2.1(4)
Eu1 S1 C15 N3 -177.95(19)
Eu1 S1 C15 S2 2.12(13)
Eu1 S2 C15 N3 177.91(18)
Eu1 S2 C15 S1 -2.17(13)
S1 C15 N3 C21 -0.6(3)
S2 C15 N3 C21 179.28(18)
S1 C15 N3 C17 -176.30(17)
S2 C15 N3 C17 3.6(3)
C15 N3 C17 C18 119.7(2)
C21 N3 C17 C18 -56.4(3)
N3 C17 C18 O19 57.4(2)
C17 C18 O19 C20 -58.6(3)
C18 O19 C20 C21 57.7(3)
C15 N3 C21 C20 -121.0(2)
C17 N3 C21 C20 55.1(3)
O19 C20 C21 N3 -55.5(3)
Eu1 S3 C22 N4 173.7(2)
Eu1 S3 C22 S4 -4.81(14)
Eu1 S4 C22 N4 -173.8(2)
Eu1 S4 C22 S3 4.74(14)
S3 C22 N4 C28 168.42(19)
S4 C22 N4 C28 -13.1(3)
S3 C22 N4 C24 8.6(3)
S4 C22 N4 C24 -172.91(19)
C22 N4 C24 C25 101.6(3)
C28 N4 C24 C25 -60.5(3)
N4 C24 C25 O26 56.5(3)
C24 C25 O26 C27 -55.7(3)
C25 O26 C27 C28 57.1(3)
C22 N4 C28 C27 -100.3(3)
C24 N4 C28 C27 61.7(3)
O26 C27 C28 N4 -59.2(3)
Eu1 S6 C29 N5A 171.1(4)
Eu1 S6 C29 N5B 153.7(9)
Eu1 S6 C29 S5 -14.09(14)
Eu1 S5 C29 N5A -170.8(4)
Eu1 S5 C29 N5B -153.5(9)
Eu1 S5 C29 S6 14.36(14)
S6 C29 N5A C35 -3.2(9)
S5 C29 N5A C35 -177.9(5)
S6 C29 N5A C31 -161.6(6)
S5 C29 N5A C31 23.7(9)
C29 N5A C31 C32 -147.4(6)
C35 N5A C31 C32 51.9(8)
N5A C31 C32 O33 -62.1(8)
C31 C32 O33 C34 61.5(6)
C32 O33 C34 C35 -51.8(7)
O33 C34 C35 N5A 44.7(8)
C29 N5A C35 C34 154.1(7)
C31 N5A C35 C34 -46.2(8)
S6 C29 N5B C35A 7.0(18)
S5 C29 N5B C35A 174.8(10)
Eu1 C29 N5B C35A 94(3)
S6 C29 N5B C31A 160.5(11)
S5 C29 N5B C31A -31.8(18)
Eu1 C29 N5B C31A -112.6(19)
C29 N5B C31A C32A 148.9(13)
C35A N5B C31A C32A -54.6(15)
N5B C31A C32A O33A 69.9(13)
C31A C32A O33A C34A -62.7(10)
C32A O33A C34A C35A 36.1(14)
O33A C34A C35A N5B -26.2(19)
C29 N5B C35A C34A -167.0(14)
C31A N5B C35A C34A 38(2)
